data_7213578
loop_
_publ_author_name
'Smith, Tiffany M.'
'Perkins, Kathryn'
'Symester, Diona'
'Freund, Steve R.'
'Vargas, Jose'
'Spinu, Leonard'
'Zubieta, Jon'

_publ_section_title
;
 Solid state coordination chemistry of oxomolybdenum--organodiphosphonate
 materials: consequences of introducing xylyldiphosphonate components
;
_journal_issue 2
_journal_name_full CrystEngComm
_journal_page_first 191
_journal_paper_doi 10.1039/c3ce41728j
_journal_volume 16
_journal_year 2014
_chemical_formula_moiety 'C8 H8 Mo5 O21 P2, C30 H22 Co N6, H2 O, H3 O'
_chemical_formula_sum 'C38 H35 Co Mo5 N6 O23 P2'
_chemical_formula_weight 1544.29
_chemical_name_systematic
;
 ?
;
_space_group_crystal_system orthorhombic
_space_group_IT_number 33
_space_group_name_Hall 'P 2c -2n'
_space_group_name_H-M_alt 'P n a 21'
_symmetry_space_group_name_Hall 'P 2c -2n'
_symmetry_space_group_name_H-M 'P n a 21'
_atom_sites_solution_hydrogens mixed
_audit_creation_method SHELXL-2013
_cell_angle_alpha 90
_cell_angle_beta 90
_cell_angle_gamma 90
_cell_formula_units_Z 4
_cell_length_a 23.327(3)
_cell_length_b 21.115(3)
_cell_length_c 9.7462(14)
_cell_measurement_reflns_used 1005
_cell_measurement_temperature 90(2)
_cell_measurement_theta_max 24.6117
_cell_measurement_theta_min 2.2728
_cell_volume 4800.5(11)
_computing_cell_refinement 'SAINT V8.30C (Bruker AXS Inc., 2013)'
_computing_data_collection 'Bruker APEX2 (Bruker, 2011)'
_computing_data_reduction 'SAINT V8.30C (Bruker AXS Inc., 2013)'
_computing_molecular_graphics 'CrystalMaker (Palmer, 2010)'
_computing_publication_material 'Bruker SHELXTL (Bruker, 2011)'
_computing_structure_refinement 'SHELXL-2013 (Sheldrick, 2013)'
_computing_structure_solution 'SHELXL-2013 (Sheldrick, 2013)'
_diffrn_ambient_temperature 90(2)
_diffrn_measured_fraction_theta_full 0.999
_diffrn_measured_fraction_theta_max 0.997
_diffrn_measurement_device_type 'Bruker APEX-II CCD'
_diffrn_measurement_method '\f and \w scans'
_diffrn_radiation_monochromator graphite
_diffrn_radiation_source 'fine-focus sealed tube'
_diffrn_radiation_type MoK\a
_diffrn_radiation_wavelength 0.71073
_diffrn_reflns_av_R_equivalents 0.0631
_diffrn_reflns_av_unetI/netI 0.0512
_diffrn_reflns_Laue_measured_fraction_full 0.999
_diffrn_reflns_Laue_measured_fraction_max 0.997
_diffrn_reflns_limit_h_max 29
_diffrn_reflns_limit_h_min -29
_diffrn_reflns_limit_k_max 27
_diffrn_reflns_limit_k_min -27
_diffrn_reflns_limit_l_max 12
_diffrn_reflns_limit_l_min -12
_diffrn_reflns_number 56796
_diffrn_reflns_point_group_measured_fraction_full 0.999
_diffrn_reflns_point_group_measured_fraction_max 0.997
_diffrn_reflns_theta_full 25.242
_diffrn_reflns_theta_max 27.119
_diffrn_reflns_theta_min 1.995
_exptl_absorpt_coefficient_mu 1.763
_exptl_absorpt_correction_T_max 0.90
_exptl_absorpt_correction_T_min 0.83
_exptl_absorpt_correction_type multi-scan
_exptl_absorpt_process_details 'SADABS V2012/1 (Bruker AXS Inc.)'
_exptl_crystal_colour orange
_exptl_crystal_density_diffrn 2.137
_exptl_crystal_density_meas 2.15(2)
_exptl_crystal_density_method flotation
_exptl_crystal_description block
_exptl_crystal_F_000 3024
_exptl_crystal_size_max 0.291
_exptl_crystal_size_mid 0.099
_exptl_crystal_size_min 0.059
_refine_diff_density_max 1.212
_refine_diff_density_min -0.970
_refine_diff_density_rms 0.126
_refine_ls_abs_structure_details
;
 Refined as an inversion twin.
;
_refine_ls_abs_structure_Flack 0.50(4)
_refine_ls_extinction_method none
_refine_ls_goodness_of_fit_ref 1.030
_refine_ls_hydrogen_treatment constr
_refine_ls_matrix_type full
_refine_ls_number_parameters 677
_refine_ls_number_reflns 10565
_refine_ls_number_restraints 1
_refine_ls_restrained_S_all 1.029
_refine_ls_R_factor_all 0.0494
_refine_ls_R_factor_gt 0.0395
_refine_ls_shift/su_max 0.001
_refine_ls_shift/su_mean 0.000
_refine_ls_structure_factor_coef Fsqd
_refine_ls_weighting_details
;
 w=1/[\s^2^(Fo^2^)+(0.0484P)^2^+0.5799P]
 where P=(Fo^2^+2Fc^2^)/3
;
_refine_ls_weighting_scheme calc
_refine_ls_wR_factor_gt 0.0864
_refine_ls_wR_factor_ref 0.0903
_reflns_Friedel_coverage 0.888
_reflns_Friedel_fraction_full 1.000
_reflns_Friedel_fraction_max 0.998
_reflns_number_gt 9133
_reflns_number_total 10565
_reflns_threshold_expression 'I > 2\s(I)'
_cod_data_source_file c3ce41728j.txt
_cod_data_source_block compound3
_cod_database_code 7213578
_shelx_space_group_comment
;
The symmetry employed for this shelxl refinement is uniquely defined
by the following loop, which should always be used as a source of
symmetry information in preference to the above space-group names.
They are only intended as comments.
;
_shelx_estimated_absorpt_t_min 0.628
_shelx_estimated_absorpt_t_max 0.903
_shelxl_version_number 2013-2

loop_
_space_group_symop_operation_xyz
'x, y, z'
'-x, -y, z+1/2'
'-x+1/2, y+1/2, z+1/2'
'x+1/2, -y+1/2, z'

loop_
_atom_site_label
_atom_site_type_symbol
_atom_site_fract_x
_atom_site_fract_y
_atom_site_fract_z
_atom_site_U_iso_or_equiv
_atom_site_adp_type
_atom_site_occupancy
_atom_site_site_symmetry_order
_atom_site_calc_flag
_atom_site_refinement_flags_posn
_atom_site_refinement_flags_adp
Mo1 Mo 0.75696(3) -0.07686(4) 0.32527(8) 0.01853(18) Uani 1 1 d . .
Mo2 Mo 0.61693(3) -0.06515(4) 0.23037(7) 0.01616(17) Uani 1 1 d . .
Mo3 Mo 0.61298(3) 0.07301(4) -0.00162(7) 0.01656(17) Uani 1 1 d . .
Mo4 Mo 0.75036(3) 0.09118(4) -0.10536(8) 0.01780(17) Uani 1 1 d . .
Mo5 Mo 0.83816(3) 0.00636(4) 0.10279(10) 0.01834(16) Uani 1 1 d . .
Co1 Co 0.49721(5) 0.26827(4) 0.36109(15) 0.0127(2) Uani 1 1 d . .
P1 P 0.71081(10) 0.07357(10) 0.2376(2) 0.0153(5) Uani 1 1 d . .
P2 P 0.78928(10) 0.43757(10) 0.4819(2) 0.0142(5) Uani 1 1 d . .
O1 O 0.6986(3) 0.0042(3) 0.2806(6) 0.0142(13) Uani 1 1 d . .
O2 O 0.6802(3) -0.1126(3) 0.2978(6) 0.0198(14) Uani 1 1 d . .
O3 O 0.7550(3) -0.0660(3) 0.5004(7) 0.0276(16) Uani 1 1 d . .
O4 O 0.7927(3) -0.1470(3) 0.3053(7) 0.0245(15) Uani 1 1 d . .
O5 O 0.8162(3) -0.0161(3) 0.2878(6) 0.0201(14) Uani 1 1 d . .
O6 O 0.5942(3) -0.0347(3) 0.3914(7) 0.0246(14) Uani 1 1 d . .
O7 O 0.5651(3) -0.1211(3) 0.2036(7) 0.0233(15) Uani 1 1 d . .
O8 O 0.5926(2) 0.0036(3) 0.1123(8) 0.0188(11) Uani 1 1 d . .
O9 O 0.5895(3) 0.0428(3) -0.1647(7) 0.0216(14) Uani 1 1 d . .
O10 O 0.5607(3) 0.1266(3) 0.0274(7) 0.0267(16) Uani 1 1 d . .
O11 O 0.6551(3) 0.1029(3) 0.1858(6) 0.0181(13) Uani 1 1 d . .
O12 O 0.6732(3) 0.1234(3) -0.0712(6) 0.0201(14) Uani 1 1 d . .
O13 O 0.7454(3) 0.0814(3) -0.2793(7) 0.0264(16) Uani 1 1 d . .
O14 O 0.7858(3) 0.1616(3) -0.0867(7) 0.0268(15) Uani 1 1 d . .
O15 O 0.8116(3) 0.0305(3) -0.0777(6) 0.0212(14) Uani 1 1 d . .
O16 O 0.7594(3) 0.0756(3) 0.1288(6) 0.0173(14) Uani 1 1 d . .
O17 O 0.8828(3) -0.0542(3) 0.0597(8) 0.0308(17) Uani 1 1 d . .
O18 O 0.8831(3) 0.0678(3) 0.1388(8) 0.0289(17) Uani 1 1 d . .
O19 O 0.7403(3) 0.4362(3) 0.5879(7) 0.0186(13) Uani 1 1 d . .
O20 O 0.8042(3) 0.5068(3) 0.4405(6) 0.0160(14) Uani 1 1 d . .
O21 O 0.8427(3) 0.4062(3) 0.5386(6) 0.0171(13) Uani 1 1 d . .
C1 C 0.7342(4) 0.1175(4) 0.3871(9) 0.0203(19) Uani 1 1 d . .
H1A H 0.7068 0.1101 0.4603 0.024 Uiso 1 1 calc R U
H1B H 0.7707 0.1002 0.4168 0.024 Uiso 1 1 calc R U
C2 C 0.7412(4) 0.1891(4) 0.3697(9) 0.0174(19) Uani 1 1 d . .
C3 C 0.7807(4) 0.2152(4) 0.2761(10) 0.021(2) Uani 1 1 d . .
H3 H 0.8016 0.1883 0.2197 0.025 Uiso 1 1 calc R U
C4 C 0.7114(4) 0.2315(5) 0.4493(10) 0.021(2) Uani 1 1 d . .
H4 H 0.6852 0.2153 0.5122 0.025 Uiso 1 1 calc R U
C5 C 0.7892(4) 0.2804(4) 0.2660(10) 0.020(2) Uani 1 1 d . .
H5 H 0.8162 0.2959 0.2044 0.024 Uiso 1 1 calc R U
C6 C 0.7177(4) 0.2974(4) 0.4421(9) 0.0186(19) Uani 1 1 d . .
H6 H 0.6961 0.3237 0.4984 0.022 Uiso 1 1 calc R U
C7 C 0.7576(4) 0.3234(4) 0.3473(9) 0.0197(19) Uani 1 1 d . .
C8 C 0.7660(4) 0.3942(4) 0.3322(9) 0.0178(18) Uani 1 1 d . .
H8A H 0.7300 0.4124 0.3017 0.021 Uiso 1 1 calc R U
H8B H 0.7938 0.4013 0.2599 0.021 Uiso 1 1 calc R U
N1 N 0.4266(3) 0.2770(3) 0.4651(7) 0.0153(16) Uani 1 1 d . .
N2 N 0.4940(3) 0.3565(3) 0.3582(9) 0.0160(14) Uani 1 1 d . .
N3 N 0.5671(3) 0.2817(3) 0.2574(7) 0.0136(15) Uani 1 1 d . .
N4 N 0.5405(3) 0.2601(3) 0.5308(7) 0.0154(16) Uani 1 1 d . .
N5 N 0.4991(3) 0.1802(3) 0.3643(9) 0.0138(12) Uani 1 1 d . .
N6 N 0.4545(3) 0.2534(3) 0.1930(7) 0.0149(16) Uani 1 1 d . .
C9 C 0.3937(4) 0.2304(4) 0.5168(9) 0.0168(19) Uani 1 1 d . .
H9 H 0.4037 0.1885 0.4990 0.020 Uiso 1 1 calc R U
C10 C 0.3457(4) 0.2427(4) 0.5954(9) 0.0176(18) Uani 1 1 d . .
H10 H 0.3237 0.2096 0.6301 0.021 Uiso 1 1 calc R U
C11 C 0.3306(4) 0.3057(5) 0.6220(9) 0.023(2) Uani 1 1 d . .
H11 H 0.2986 0.3153 0.6748 0.027 Uiso 1 1 calc R U
C12 C 0.3640(4) 0.3531(4) 0.5687(9) 0.020(2) Uani 1 1 d . .
H12 H 0.3548 0.3951 0.5865 0.024 Uiso 1 1 calc R U
C13 C 0.4115(4) 0.3389(4) 0.4883(9) 0.0188(19) Uani 1 1 d . .
C14 C 0.4500(4) 0.3850(4) 0.4233(8) 0.0181(19) Uani 1 1 d . .
C15 C 0.4465(4) 0.4512(4) 0.4226(10) 0.024(2) Uani 1 1 d . .
H15 H 0.4172 0.4722 0.4682 0.029 Uiso 1 1 calc R U
C16 C 0.4882(4) 0.4842(4) 0.3517(12) 0.032(2) Uani 1 1 d . .
H16 H 0.4862 0.5281 0.3484 0.038 Uiso 1 1 calc R U
C17 C 0.5335(4) 0.4535(4) 0.2847(9) 0.025(2) Uani 1 1 d . .
H17 H 0.5615 0.4766 0.2387 0.030 Uiso 1 1 calc R U
C18 C 0.5356(4) 0.3876(4) 0.2884(9) 0.0172(19) Uani 1 1 d . .
C19 C 0.5775(4) 0.3444(4) 0.2269(9) 0.0173(18) Uani 1 1 d . .
C20 C 0.6238(4) 0.3620(5) 0.1503(10) 0.024(2) Uani 1 1 d . .
H20 H 0.6312 0.4046 0.1332 0.028 Uiso 1 1 calc R U
C21 C 0.6605(4) 0.3142(4) 0.0970(11) 0.023(2) Uani 1 1 d . .
H21 H 0.6916 0.3253 0.0425 0.028 Uiso 1 1 calc R U
C22 C 0.6022(4) 0.2375(4) 0.2084(9) 0.0148(18) Uani 1 1 d . .
H22 H 0.5949 0.1953 0.2294 0.018 Uiso 1 1 calc R U
C23 C 0.6500(4) 0.2522(4) 0.1257(8) 0.019(2) Uani 1 1 d . .
H23 H 0.6737 0.2204 0.0919 0.022 Uiso 1 1 calc R U
C24 C 0.5623(4) 0.3065(5) 0.6070(10) 0.025(2) Uani 1 1 d . .
H24 H 0.5570 0.3483 0.5795 0.029 Uiso 1 1 calc R U
C25 C 0.5928(4) 0.2942(5) 0.7268(11) 0.029(2) Uani 1 1 d . .
H25 H 0.6076 0.3273 0.7787 0.035 Uiso 1 1 calc R U
C26 C 0.6007(5) 0.2322(5) 0.7678(11) 0.034(3) Uani 1 1 d . .
H26 H 0.6205 0.2230 0.8482 0.041 Uiso 1 1 calc R U
C27 C 0.5788(5) 0.1841(6) 0.6879(12) 0.036(3) Uani 1 1 d . .
H27 H 0.5843 0.1420 0.7132 0.043 Uiso 1 1 calc R U
C28 C 0.5486(4) 0.1986(4) 0.5701(9) 0.0173(19) Uani 1 1 d . .
C29 C 0.5244(4) 0.1518(4) 0.4728(10) 0.0189(19) Uani 1 1 d . .
C30 C 0.5247(4) 0.0867(4) 0.4812(12) 0.025(2) Uani 1 1 d . .
H30 H 0.5412 0.0662 0.5558 0.030 Uiso 1 1 calc R U
C31 C 0.4998(4) 0.0526(4) 0.3756(14) 0.030(2) Uani 1 1 d . .
H31 H 0.5008 0.0086 0.3788 0.036 Uiso 1 1 calc R U
C32 C 0.4733(4) 0.0819(4) 0.2656(12) 0.025(2) Uani 1 1 d . .
H32 H 0.4559 0.0584 0.1965 0.031 Uiso 1 1 calc R U
C33 C 0.4739(4) 0.1479(4) 0.2621(10) 0.0168(19) Uani 1 1 d . .
C34 C 0.4487(4) 0.1912(4) 0.1612(10) 0.018(2) Uani 1 1 d . .
C35 C 0.4200(4) 0.1717(5) 0.0411(9) 0.024(2) Uani 1 1 d . .
H35 H 0.4170 0.1290 0.0189 0.029 Uiso 1 1 calc R U
C36 C 0.3966(5) 0.2173(5) -0.0422(10) 0.032(3) Uani 1 1 d . .
H36 H 0.3762 0.2055 -0.1202 0.038 Uiso 1 1 calc R U
C37 C 0.4032(4) 0.2807(5) -0.0106(11) 0.031(2) Uani 1 1 d . .
H37 H 0.3883 0.3117 -0.0684 0.037 Uiso 1 1 calc R U
C38 C 0.4325(4) 0.2980(4) 0.1093(10) 0.021(2) Uani 1 1 d . .
H38 H 0.4368 0.3406 0.1313 0.025 Uiso 1 1 calc R U
O90 O 0.6491(3) 0.0016(5) 0.6209(11) 0.062(2) Uani 1 1 d . .
H90A H 0.6269 0.0011 0.5519 0.093 Uiso 1 1 d R U
H90B H 0.6829 0.0131 0.5969 0.093 Uiso 1 1 d R U
O91 O 0.8432(3) 0.0018(3) 0.6504(6) 0.0317(16) Uani 1 1 d . .

loop_
_atom_site_aniso_label
_atom_site_aniso_U_11
_atom_site_aniso_U_22
_atom_site_aniso_U_33
_atom_site_aniso_U_23
_atom_site_aniso_U_13
_atom_site_aniso_U_12
Mo1 0.0209(4) 0.0205(4) 0.0142(4) 0.0043(3) 0.0020(3) 0.0080(3)
Mo2 0.0159(4) 0.0157(4) 0.0170(4) 0.0009(3) 0.0026(3) 0.0008(3)
Mo3 0.0177(4) 0.0145(4) 0.0174(4) 0.0010(3) -0.0032(3) -0.0007(3)
Mo4 0.0204(4) 0.0194(4) 0.0135(3) 0.0034(3) -0.0021(3) -0.0081(3)
Mo5 0.0147(3) 0.0219(4) 0.0185(3) 0.0013(3) -0.0013(4) -0.0013(4)
Co1 0.0166(5) 0.0088(5) 0.0127(4) -0.0002(4) -0.0049(3) 0.0009(5)
P1 0.0194(12) 0.0123(11) 0.0141(10) -0.0011(9) -0.0018(9) -0.0005(9)
P2 0.0165(12) 0.0131(11) 0.0129(10) -0.0005(9) -0.0038(9) 0.0001(9)
O1 0.016(3) 0.011(3) 0.015(3) 0.001(2) -0.001(2) 0.002(2)
O2 0.028(4) 0.009(3) 0.022(3) 0.002(2) 0.003(3) 0.004(2)
O3 0.031(4) 0.037(4) 0.015(3) 0.005(3) 0.004(3) 0.012(3)
O4 0.026(3) 0.023(4) 0.025(3) 0.005(3) 0.005(3) 0.015(3)
O5 0.020(3) 0.025(4) 0.015(3) -0.003(3) -0.005(2) 0.000(3)
O6 0.027(4) 0.029(4) 0.018(3) -0.002(3) 0.005(3) 0.006(3)
O7 0.021(4) 0.021(4) 0.028(4) -0.001(3) 0.005(3) -0.003(3)
O8 0.016(2) 0.019(3) 0.022(2) -0.001(2) 0.002(3) 0.005(3)
O9 0.020(3) 0.020(3) 0.025(3) 0.000(3) -0.007(3) -0.003(3)
O10 0.029(4) 0.025(4) 0.027(4) 0.008(3) -0.006(3) 0.001(3)
O11 0.022(3) 0.015(3) 0.017(3) -0.001(2) -0.003(3) 0.004(3)
O12 0.019(3) 0.020(3) 0.022(3) 0.003(3) -0.006(3) -0.005(3)
O13 0.033(4) 0.029(4) 0.017(3) 0.007(3) -0.005(3) -0.012(3)
O14 0.029(4) 0.027(4) 0.025(3) 0.008(3) -0.002(3) -0.012(3)
O15 0.018(3) 0.026(4) 0.020(3) 0.002(3) 0.008(3) -0.009(3)
O16 0.021(3) 0.018(3) 0.013(3) -0.002(2) -0.004(2) -0.008(3)
O17 0.021(4) 0.037(4) 0.034(4) 0.008(3) 0.006(3) 0.003(3)
O18 0.027(4) 0.028(4) 0.032(4) 0.002(3) -0.009(3) -0.011(3)
O19 0.020(3) 0.021(3) 0.015(3) 0.001(3) 0.001(3) -0.003(3)
O20 0.016(3) 0.014(3) 0.018(3) -0.001(2) 0.000(2) 0.004(2)
O21 0.020(3) 0.013(3) 0.018(3) -0.001(2) -0.008(2) 0.001(3)
C1 0.025(5) 0.021(5) 0.015(4) -0.003(4) -0.007(4) -0.004(4)
C2 0.018(4) 0.022(5) 0.012(4) -0.002(3) -0.008(3) 0.000(4)
C3 0.022(5) 0.017(5) 0.023(5) -0.016(4) -0.006(4) 0.001(4)
C4 0.018(5) 0.028(5) 0.017(4) -0.003(4) -0.001(4) -0.003(4)
C5 0.014(4) 0.024(5) 0.020(5) -0.001(4) -0.002(4) -0.007(4)
C6 0.020(5) 0.022(5) 0.013(4) 0.001(3) -0.001(3) -0.002(4)
C7 0.014(4) 0.023(5) 0.021(5) -0.012(4) 0.002(4) -0.005(4)
C8 0.019(4) 0.024(5) 0.011(4) -0.001(4) 0.004(4) 0.000(4)
N1 0.018(4) 0.010(4) 0.017(4) -0.003(3) -0.007(3) 0.007(3)
N2 0.022(4) 0.012(3) 0.015(3) -0.001(3) -0.004(2) -0.003(3)
N3 0.016(4) 0.016(4) 0.009(3) 0.003(3) -0.005(3) 0.000(3)
N4 0.016(4) 0.013(4) 0.017(4) 0.007(3) -0.007(3) -0.008(3)
N5 0.012(3) 0.009(3) 0.020(3) 0.003(3) -0.001(2) -0.003(3)
N6 0.015(4) 0.019(4) 0.011(3) 0.000(3) -0.002(3) 0.004(3)
C9 0.024(5) 0.008(4) 0.018(4) 0.000(3) -0.009(4) 0.000(3)
C10 0.028(5) 0.010(4) 0.015(4) -0.002(4) -0.003(4) 0.000(4)
C11 0.020(5) 0.035(6) 0.014(5) -0.002(4) -0.005(3) 0.003(4)
C12 0.032(5) 0.013(4) 0.016(4) -0.004(3) 0.000(4) 0.007(4)
C13 0.027(5) 0.014(4) 0.016(4) -0.001(4) -0.002(4) 0.001(4)
C14 0.024(5) 0.021(5) 0.009(4) -0.006(3) -0.004(3) 0.002(4)
C15 0.033(6) 0.013(4) 0.027(5) 0.000(4) 0.004(4) 0.003(4)
C16 0.044(7) 0.010(4) 0.042(5) -0.001(4) 0.002(5) 0.003(4)
C17 0.035(6) 0.013(5) 0.027(5) 0.004(4) 0.009(4) -0.001(4)
C18 0.022(5) 0.014(4) 0.016(4) 0.000(3) -0.005(3) 0.005(4)
C19 0.027(5) 0.013(4) 0.012(4) 0.000(3) -0.004(4) 0.000(4)
C20 0.035(6) 0.018(5) 0.019(4) 0.005(4) 0.004(4) -0.003(4)
C21 0.019(5) 0.030(5) 0.021(4) 0.003(4) 0.003(4) -0.010(4)
C22 0.016(4) 0.015(4) 0.014(4) 0.001(3) -0.003(3) 0.000(3)
C23 0.019(5) 0.022(5) 0.015(4) -0.002(4) -0.006(3) -0.003(4)
C24 0.028(5) 0.031(6) 0.015(4) 0.005(4) -0.002(4) -0.010(4)
C25 0.030(6) 0.036(6) 0.023(5) 0.001(5) -0.015(4) -0.009(4)
C26 0.037(6) 0.041(7) 0.024(5) -0.003(5) -0.014(4) 0.004(5)
C27 0.028(6) 0.035(6) 0.044(7) 0.016(5) -0.009(5) 0.004(5)
C28 0.014(4) 0.023(5) 0.016(5) 0.010(4) -0.004(3) -0.001(4)
C29 0.007(4) 0.020(5) 0.030(5) 0.007(4) 0.002(3) 0.003(4)
C30 0.008(4) 0.023(5) 0.043(6) 0.010(4) 0.001(4) -0.006(4)
C31 0.019(4) 0.007(4) 0.063(7) 0.006(5) 0.010(4) -0.003(4)
C32 0.020(5) 0.014(5) 0.042(6) -0.012(4) 0.010(4) -0.005(4)
C33 0.011(4) 0.010(4) 0.030(5) -0.012(4) 0.004(4) 0.001(3)
C34 0.014(5) 0.015(5) 0.025(5) -0.006(4) -0.002(4) 0.003(4)
C35 0.025(5) 0.028(5) 0.019(5) -0.014(4) -0.003(4) 0.000(4)
C36 0.030(6) 0.042(7) 0.024(5) -0.016(5) -0.008(4) 0.003(5)
C37 0.022(5) 0.052(7) 0.020(5) 0.002(5) -0.005(4) 0.016(5)
C38 0.022(5) 0.018(5) 0.023(5) -0.001(4) -0.006(4) 0.006(4)
O90 0.032(4) 0.108(7) 0.046(5) -0.027(4) -0.003(5) -0.012(5)
O91 0.034(4) 0.025(4) 0.036(4) 0.006(3) 0.005(3) 0.002(3)

loop_
_atom_type_symbol
_atom_type_description
_atom_type_scat_dispersion_real
_atom_type_scat_dispersion_imag
_atom_type_scat_source
C C 0.0033 0.0016 'International Tables Vol C Tables 4.2.6.8 and 6.1.1.4'
H H 0.0000 0.0000 'International Tables Vol C Tables 4.2.6.8 and 6.1.1.4'
Co Co 0.3494 0.9721 'International Tables Vol C Tables 4.2.6.8 and 6.1.1.4'
Mo Mo -1.6832 0.6857 'International Tables Vol C Tables 4.2.6.8 and 6.1.1.4'
N N 0.0061 0.0033 'International Tables Vol C Tables 4.2.6.8 and 6.1.1.4'
O O 0.0106 0.0060 'International Tables Vol C Tables 4.2.6.8 and 6.1.1.4'
P P 0.1023 0.0942 'International Tables Vol C Tables 4.2.6.8 and 6.1.1.4'

loop_
_geom_angle_atom_site_label_1
_geom_angle_atom_site_label_2
_geom_angle_atom_site_label_3
_geom_angle
_geom_angle_site_symmetry_1
_geom_angle_site_symmetry_3
O4 Mo1 O3 103.9(3) . .
O4 Mo1 O5 101.9(3) . .
O3 Mo1 O5 96.8(3) . .
O4 Mo1 O2 95.6(3) . .
O3 Mo1 O2 99.4(3) . .
O5 Mo1 O2 152.6(3) . .
O4 Mo1 O1 160.0(3) . .
O3 Mo1 O1 94.3(3) . .
O5 Mo1 O1 83.6(3) . .
O2 Mo1 O1 73.2(2) . .
O4 Mo1 O19 88.6(3) . 3_644
O3 Mo1 O19 165.5(3) . 3_644
O5 Mo1 O19 73.3(2) . 3_644
O2 Mo1 O19 86.3(2) . 3_644
O1 Mo1 O19 74.4(2) . 3_644
O7 Mo2 O6 100.0(3) . .
O7 Mo2 O2 103.8(3) . .
O6 Mo2 O2 96.7(3) . .
O7 Mo2 O8 102.7(3) . .
O6 Mo2 O8 99.6(3) . .
O2 Mo2 O8 145.9(2) . .
O7 Mo2 O21 89.0(3) . 3_644
O6 Mo2 O21 170.8(3) . 3_644
O2 Mo2 O21 79.3(2) . 3_644
O8 Mo2 O21 79.9(3) . 3_644
O7 Mo2 O1 172.8(3) . .
O6 Mo2 O1 80.7(3) . .
O2 Mo2 O1 69.1(2) . .
O8 Mo2 O1 84.2(2) . .
O21 Mo2 O1 90.0(2) 3_644 .
O10 Mo3 O9 99.6(3) . .
O10 Mo3 O12 102.6(3) . .
O9 Mo3 O12 96.3(3) . .
O10 Mo3 O8 103.8(3) . .
O9 Mo3 O8 99.6(3) . .
O12 Mo3 O8 146.2(2) . .
O10 Mo3 O11 89.5(3) . .
O9 Mo3 O11 170.4(3) . .
O12 Mo3 O11 78.5(2) . .
O8 Mo3 O11 81.1(3) . .
O10 Mo3 O20 172.2(3) . 3_644
O9 Mo3 O20 80.4(2) . 3_644
O12 Mo3 O20 69.7(2) . 3_644
O8 Mo3 O20 83.8(2) . 3_644
O11 Mo3 O20 90.1(2) . 3_644
O14 Mo4 O13 104.0(3) . .
O14 Mo4 O15 101.7(3) . .
O13 Mo4 O15 96.2(3) . .
O14 Mo4 O12 97.1(3) . .
O13 Mo4 O12 98.6(3) . .
O15 Mo4 O12 152.4(3) . .
O14 Mo4 O20 161.2(3) . 3_644
O13 Mo4 O20 93.7(3) . 3_644
O15 Mo4 O20 82.3(2) . 3_644
O12 Mo4 O20 73.7(2) . 3_644
O14 Mo4 O16 88.5(3) . .
O13 Mo4 O16 164.9(3) . .
O15 Mo4 O16 72.6(2) . .
O12 Mo4 O16 88.0(2) . .
O20 Mo4 O16 75.0(2) 3_644 .
O17 Mo5 O18 104.3(3) . .
O17 Mo5 O5 102.0(3) . .
O18 Mo5 O5 99.1(3) . .
O17 Mo5 O15 99.8(3) . .
O18 Mo5 O15 100.6(3) . .
O5 Mo5 O15 145.9(2) . .
O17 Mo5 O19 89.3(3) . 3_644
O18 Mo5 O19 165.4(3) . 3_644
O5 Mo5 O19 72.4(2) . 3_644
O15 Mo5 O19 82.0(2) . 3_644
O17 Mo5 O16 165.4(3) . .
O18 Mo5 O16 89.1(3) . .
O5 Mo5 O16 81.1(2) . .
O15 Mo5 O16 71.6(2) . .
O19 Mo5 O16 78.00(17) 3_644 .
N5 Co1 N2 179.1(3) . .
N5 Co1 N3 97.7(3) . .
N2 Co1 N3 83.1(3) . .
N5 Co1 N1 96.1(3) . .
N2 Co1 N1 83.1(3) . .
N3 Co1 N1 166.2(3) . .
N5 Co1 N6 82.2(3) . .
N2 Co1 N6 97.4(3) . .
N3 Co1 N6 90.9(3) . .
N1 Co1 N6 91.2(3) . .
N5 Co1 N4 83.4(3) . .
N2 Co1 N4 97.0(3) . .
N3 Co1 N4 91.1(3) . .
N1 Co1 N4 90.3(3) . .
N6 Co1 N4 165.6(3) . .
O11 P1 O1 108.5(4) . .
O11 P1 O16 112.6(4) . .
O1 P1 O16 110.2(3) . .
O11 P1 C1 108.3(4) . .
O1 P1 C1 108.8(4) . .
O16 P1 C1 108.4(4) . .
O21 P2 O19 111.0(4) . .
O21 P2 O20 108.7(4) . .
O19 P2 O20 110.9(3) . .
O21 P2 C8 108.7(4) . .
O19 P2 C8 108.0(4) . .
O20 P2 C8 109.5(4) . .
P1 O1 Mo1 131.8(4) . .
P1 O1 Mo2 130.8(3) . .
Mo1 O1 Mo2 93.14(19) . .
Mo2 O2 Mo1 123.6(3) . .
Mo1 O5 Mo5 122.2(3) . .
Mo3 O8 Mo2 148.4(3) . .
P1 O11 Mo3 123.1(4) . .
Mo3 O12 Mo4 123.4(3) . .
Mo5 O15 Mo4 122.5(3) . .
P1 O16 Mo4 127.6(4) . .
P1 O16 Mo5 128.6(4) . .
Mo4 O16 Mo5 93.0(2) . .
P2 O19 Mo1 130.3(4) . 3_655
P2 O19 Mo5 127.3(4) . 3_655
Mo1 O19 Mo5 92.0(2) 3_655 3_655
P2 O20 Mo4 132.3(4) . 3_655
P2 O20 Mo3 130.8(3) . 3_655
Mo4 O20 Mo3 92.3(2) 3_655 3_655
P2 O21 Mo2 123.2(3) . 3_655
C2 C1 P1 116.7(6) . .
C2 C1 H1A 108.1 . .
P1 C1 H1A 108.1 . .
C2 C1 H1B 108.1 . .
P1 C1 H1B 108.1 . .
H1A C1 H1B 107.3 . .
C4 C2 C3 116.2(8) . .
C4 C2 C1 121.8(8) . .
C3 C2 C1 121.9(8) . .
C5 C3 C2 121.7(8) . .
C5 C3 H3 119.2 . .
C2 C3 H3 119.2 . .
C2 C4 C6 124.5(9) . .
C2 C4 H4 117.8 . .
C6 C4 H4 117.8 . .
C3 C5 C7 121.4(9) . .
C3 C5 H5 119.3 . .
C7 C5 H5 119.3 . .
C4 C6 C7 119.0(8) . .
C4 C6 H6 120.5 . .
C7 C6 H6 120.5 . .
C5 C7 C6 117.3(8) . .
C5 C7 C8 120.8(8) . .
C6 C7 C8 121.9(8) . .
C7 C8 P2 117.4(6) . .
C7 C8 H8A 107.9 . .
P2 C8 H8A 107.9 . .
C7 C8 H8B 107.9 . .
P2 C8 H8B 107.9 . .
H8A C8 H8B 107.2 . .
C9 N1 C13 119.2(8) . .
C9 N1 Co1 127.5(6) . .
C13 N1 Co1 113.2(6) . .
C14 N2 C18 124.4(7) . .
C14 N2 Co1 117.9(6) . .
C18 N2 Co1 117.6(6) . .
C22 N3 C19 119.2(8) . .
C22 N3 Co1 127.1(6) . .
C19 N3 Co1 113.6(6) . .
C24 N4 C28 119.4(8) . .
C24 N4 Co1 127.4(6) . .
C28 N4 Co1 113.2(6) . .
C33 N5 C29 123.1(6) . .
C33 N5 Co1 119.0(6) . .
C29 N5 Co1 117.9(6) . .
C38 N6 C34 120.0(8) . .
C38 N6 Co1 126.3(6) . .
C34 N6 Co1 113.6(6) . .
N1 C9 C10 122.2(8) . .
N1 C9 H9 118.9 . .
C10 C9 H9 118.9 . .
C9 C10 C11 118.9(9) . .
C9 C10 H10 120.5 . .
C11 C10 H10 120.5 . .
C12 C11 C10 118.7(9) . .
C12 C11 H11 120.6 . .
C10 C11 H11 120.6 . .
C11 C12 C13 120.7(9) . .
C11 C12 H12 119.6 . .
C13 C12 H12 119.6 . .
N1 C13 C12 120.1(8) . .
N1 C13 C14 113.8(8) . .
C12 C13 C14 126.1(8) . .
N2 C14 C15 119.1(8) . .
N2 C14 C13 111.9(7) . .
C15 C14 C13 129.0(8) . .
C16 C15 C14 117.8(9) . .
C16 C15 H15 121.1 . .
C14 C15 H15 121.1 . .
C15 C16 C17 122.0(8) . .
C15 C16 H16 119.0 . .
C17 C16 H16 119.0 . .
C18 C17 C16 118.4(9) . .
C18 C17 H17 120.8 . .
C16 C17 H17 120.8 . .
N2 C18 C17 118.3(8) . .
N2 C18 C19 112.4(8) . .
C17 C18 C19 129.3(8) . .
C20 C19 N3 121.3(8) . .
C20 C19 C18 125.6(8) . .
N3 C19 C18 113.1(8) . .
C19 C20 C21 118.8(9) . .
C19 C20 H20 120.6 . .
C21 C20 H20 120.6 . .
C23 C21 C20 120.0(9) . .
C23 C21 H21 120.0 . .
C20 C21 H21 120.0 . .
N3 C22 C23 122.6(8) . .
N3 C22 H22 118.7 . .
C23 C22 H22 118.7 . .
C21 C23 C22 118.0(9) . .
C21 C23 H23 121.0 . .
C22 C23 H23 121.0 . .
N4 C24 C25 121.7(9) . .
N4 C24 H24 119.1 . .
C25 C24 H24 119.1 . .
C26 C25 C24 119.2(9) . .
C26 C25 H25 120.4 . .
C24 C25 H25 120.4 . .
C27 C26 C25 119.1(10) . .
C27 C26 H26 120.5 . .
C25 C26 H26 120.5 . .
C26 C27 C28 119.6(10) . .
C26 C27 H27 120.2 . .
C28 C27 H27 120.2 . .
N4 C28 C27 120.9(9) . .
N4 C28 C29 113.8(7) . .
C27 C28 C29 125.3(9) . .
N5 C29 C30 119.5(9) . .
N5 C29 C28 111.7(7) . .
C30 C29 C28 128.8(9) . .
C29 C30 C31 118.2(9) . .
C29 C30 H30 120.9 . .
C31 C30 H30 120.9 . .
C30 C31 C32 122.1(8) . .
C30 C31 H31 118.9 . .
C32 C31 H31 118.9 . .
C31 C32 C33 117.5(9) . .
C31 C32 H32 121.2 . .
C33 C32 H32 121.2 . .
N5 C33 C32 119.6(9) . .
N5 C33 C34 110.9(7) . .
C32 C33 C34 129.5(9) . .
N6 C34 C35 121.4(9) . .
N6 C34 C33 114.3(8) . .
C35 C34 C33 124.4(8) . .
C36 C35 C34 118.3(9) . .
C36 C35 H35 120.9 . .
C34 C35 H35 120.9 . .
C35 C36 C37 120.3(9) . .
C35 C36 H36 119.9 . .
C37 C36 H36 119.9 . .
C36 C37 C38 119.4(10) . .
C36 C37 H37 120.3 . .
C38 C37 H37 120.3 . .
N6 C38 C37 120.6(9) . .
N6 C38 H38 119.7 . .
C37 C38 H38 119.7 . .
H90A O90 H90B 110.4 . .

loop_
_geom_bond_atom_site_label_1
_geom_bond_atom_site_label_2
_geom_bond_distance
_geom_bond_site_symmetry_2
Mo1 O4 1.710(6) .
Mo1 O3 1.723(7) .
Mo1 O5 1.920(7) .
Mo1 O2 1.962(6) .
Mo1 O1 2.230(6) .
Mo1 O19 2.331(6) 3_644
Mo2 O7 1.711(6) .
Mo2 O6 1.777(6) .
Mo2 O2 1.900(6) .
Mo2 O8 1.937(7) .
Mo2 O21 2.179(6) 3_644
Mo2 O1 2.453(6) .
Mo3 O10 1.688(7) .
Mo3 O9 1.798(6) .
Mo3 O12 1.888(6) .
Mo3 O8 1.900(7) .
Mo3 O11 2.169(6) .
Mo3 O20 2.450(6) 3_644
Mo4 O14 1.711(6) .
Mo4 O13 1.712(7) .
Mo4 O15 1.938(7) .
Mo4 O12 1.954(6) .
Mo4 O20 2.236(6) 3_644
Mo4 O16 2.316(6) .
Mo5 O17 1.700(7) .
Mo5 O18 1.704(6) .
Mo5 O5 1.934(6) .
Mo5 O15 1.933(6) .
Mo5 O19 2.358(6) 3_644
Mo5 O16 2.362(7) .
Co1 N5 1.860(6) .
Co1 N2 1.864(6) .
Co1 N3 1.938(7) .
Co1 N1 1.942(8) .
Co1 N6 1.943(7) .
Co1 N4 1.946(7) .
P1 O11 1.525(6) .
P1 O1 1.550(6) .
P1 O16 1.553(7) .
P1 C1 1.812(9) .
P2 O21 1.515(6) .
P2 O19 1.541(7) .
P2 O20 1.555(6) .
P2 C8 1.806(9) .
O19 Mo1 2.331(6) 3_655
O19 Mo5 2.358(6) 3_655
O20 Mo4 2.236(6) 3_655
O20 Mo3 2.451(6) 3_655
O21 Mo2 2.179(6) 3_655
C1 C2 1.529(12) .
C1 H1A 0.9700 .
C1 H1B 0.9700 .
C2 C4 1.373(12) .
C2 C3 1.409(13) .
C3 C5 1.395(12) .
C3 H3 0.9300 .
C4 C6 1.401(13) .
C4 H4 0.9300 .
C5 C7 1.412(12) .
C5 H5 0.9300 .
C6 C7 1.422(12) .
C6 H6 0.9300 .
C7 C8 1.516(12) .
C8 H8A 0.9700 .
C8 H8B 0.9700 .
N1 C9 1.346(11) .
N1 C13 1.373(11) .
N2 C14 1.349(11) .
N2 C18 1.354(12) .
N3 C22 1.329(11) .
N3 C19 1.379(11) .
N4 C24 1.330(12) .
N4 C28 1.367(11) .
N5 C33 1.343(12) .
N5 C29 1.352(12) .
N6 C38 1.347(11) .
N6 C34 1.355(11) .
C9 C10 1.383(13) .
C9 H9 0.9300 .
C10 C11 1.401(12) .
C10 H10 0.9300 .
C11 C12 1.369(13) .
C11 H11 0.9300 .
C12 C13 1.389(12) .
C12 H12 0.9300 .
C13 C14 1.466(12) .
C14 C15 1.400(12) .
C15 C16 1.382(13) .
C15 H15 0.9300 .
C16 C17 1.401(14) .
C16 H16 0.9300 .
C17 C18 1.393(12) .
C17 H17 0.9300 .
C18 C19 1.466(12) .
C19 C20 1.364(13) .
C20 C21 1.422(13) .
C20 H20 0.9300 .
C21 C23 1.362(12) .
C21 H21 0.9300 .
C22 C23 1.411(12) .
C22 H22 0.9300 .
C23 H23 0.9300 .
C24 C25 1.392(13) .
C24 H24 0.9300 .
C25 C26 1.381(15) .
C25 H25 0.9300 .
C26 C27 1.378(16) .
C26 H26 0.9300 .
C27 C28 1.383(14) .
C27 H27 0.9300 .
C28 C29 1.481(13) .
C29 C30 1.377(13) .
C30 C31 1.384(16) .
C30 H30 0.9300 .
C31 C32 1.383(16) .
C31 H31 0.9300 .
C32 C33 1.395(12) .
C32 H32 0.9300 .
C33 C34 1.465(13) .
C34 C35 1.410(13) .
C35 C36 1.374(14) .
C35 H35 0.9300 .
C36 C37 1.382(15) .
C36 H36 0.9300 .
C37 C38 1.402(13) .
C37 H37 0.9300 .
C38 H38 0.9300 .
O90 H90A 0.8488 .
O90 H90B 0.8575 .

loop_
_geom_torsion_atom_site_label_1
_geom_torsion_atom_site_label_2
_geom_torsion_atom_site_label_3
_geom_torsion_atom_site_label_4
_geom_torsion
_geom_torsion_site_symmetry_1
_geom_torsion_site_symmetry_4
O11 P1 O1 Mo1 165.7(4) . .
O16 P1 O1 Mo1 41.9(6) . .
C1 P1 O1 Mo1 -76.7(5) . .
O11 P1 O1 Mo2 15.5(5) . .
O16 P1 O1 Mo2 -108.2(5) . .
C1 P1 O1 Mo2 133.1(5) . .
O7 Mo2 O2 Mo1 171.6(4) . .
O6 Mo2 O2 Mo1 -86.3(4) . .
O8 Mo2 O2 Mo1 31.8(7) . .
O21 Mo2 O2 Mo1 85.2(4) 3_644 .
O1 Mo2 O2 Mo1 -9.0(3) . .
O1 P1 O11 Mo3 -67.5(5) . .
O16 P1 O11 Mo3 54.8(5) . .
C1 P1 O11 Mo3 174.6(4) . .
O10 Mo3 O12 Mo4 172.4(4) . .
O9 Mo3 O12 Mo4 -86.3(4) . .
O8 Mo3 O12 Mo4 31.5(7) . .
O11 Mo3 O12 Mo4 85.6(4) . .
O20 Mo3 O12 Mo4 -8.9(3) 3_644 .
O11 P1 O16 Mo4 -17.8(5) . .
O1 P1 O16 Mo4 103.5(4) . .
C1 P1 O16 Mo4 -137.6(4) . .
O11 P1 O16 Mo5 -152.3(4) . .
O1 P1 O16 Mo5 -31.0(5) . .
C1 P1 O16 Mo5 87.9(5) . .
O21 P2 O19 Mo1 20.3(6) . 3_655
O20 P2 O19 Mo1 -100.7(5) . 3_655
C8 P2 O19 Mo1 139.3(4) . 3_655
O21 P2 O19 Mo5 154.9(4) . 3_655
O20 P2 O19 Mo5 34.0(5) . 3_655
C8 P2 O19 Mo5 -86.0(5) . 3_655
O21 P2 O20 Mo4 -164.1(4) . 3_655
O19 P2 O20 Mo4 -41.8(6) . 3_655
C8 P2 O20 Mo4 77.2(5) . 3_655
O21 P2 O20 Mo3 -15.2(5) . 3_655
O19 P2 O20 Mo3 107.1(5) . 3_655
C8 P2 O20 Mo3 -133.8(5) . 3_655
O19 P2 O21 Mo2 -55.3(5) . 3_655
O20 P2 O21 Mo2 67.0(5) . 3_655
C8 P2 O21 Mo2 -173.9(4) . 3_655
O11 P1 C1 C2 -54.9(8) . .
O1 P1 C1 C2 -172.6(6) . .
O16 P1 C1 C2 67.6(8) . .
P1 C1 C2 C4 121.7(8) . .
P1 C1 C2 C3 -61.6(10) . .
C4 C2 C3 C5 0.4(12) . .
C1 C2 C3 C5 -176.4(8) . .
C3 C2 C4 C6 0.4(13) . .
C1 C2 C4 C6 177.3(8) . .
C2 C3 C5 C7 -1.3(13) . .
C2 C4 C6 C7 -0.4(13) . .
C3 C5 C7 C6 1.3(13) . .
C3 C5 C7 C8 -178.2(8) . .
C4 C6 C7 C5 -0.5(12) . .
C4 C6 C7 C8 179.0(8) . .
C5 C7 C8 P2 -120.4(8) . .
C6 C7 C8 P2 60.1(10) . .
O21 P2 C8 C7 52.8(7) . .
O19 P2 C8 C7 -67.7(7) . .
O20 P2 C8 C7 171.4(6) . .
N3 Co1 N2 C14 -178.9(7) . .
N1 Co1 N2 C14 0.8(7) . .
N6 Co1 N2 C14 91.1(7) . .
N4 Co1 N2 C14 -88.6(7) . .
N3 Co1 N2 C18 2.4(7) . .
N1 Co1 N2 C18 -177.8(7) . .
N6 Co1 N2 C18 -87.6(7) . .
N4 Co1 N2 C18 92.7(7) . .
N3 Co1 N5 C33 -89.4(7) . .
N1 Co1 N5 C33 90.8(7) . .
N6 Co1 N5 C33 0.4(7) . .
N4 Co1 N5 C33 -179.6(7) . .
N3 Co1 N5 C29 92.8(7) . .
N1 Co1 N5 C29 -87.0(7) . .
N6 Co1 N5 C29 -177.4(7) . .
N4 Co1 N5 C29 2.6(7) . .
C13 N1 C9 C10 -1.4(13) . .
Co1 N1 C9 C10 176.7(6) . .
N1 C9 C10 C11 0.1(13) . .
C9 C10 C11 C12 0.2(13) . .
C10 C11 C12 C13 0.8(14) . .
C9 N1 C13 C12 2.4(13) . .
Co1 N1 C13 C12 -175.9(7) . .
C9 N1 C13 C14 -178.4(7) . .
Co1 N1 C13 C14 3.3(9) . .
C11 C12 C13 N1 -2.1(14) . .
C11 C12 C13 C14 178.7(9) . .
C18 N2 C14 C15 -1.3(14) . .
Co1 N2 C14 C15 -179.9(6) . .
C18 N2 C14 C13 179.3(8) . .
Co1 N2 C14 C13 0.7(10) . .
N1 C13 C14 N2 -2.6(11) . .
C12 C13 C14 N2 176.5(9) . .
N1 C13 C14 C15 178.1(8) . .
C12 C13 C14 C15 -2.7(15) . .
N2 C14 C15 C16 1.5(13) . .
C13 C14 C15 C16 -179.3(9) . .
C14 C15 C16 C17 -1.4(15) . .
C15 C16 C17 C18 1.1(15) . .
C14 N2 C18 C17 1.0(14) . .
Co1 N2 C18 C17 179.6(6) . .
C14 N2 C18 C19 -179.3(8) . .
Co1 N2 C18 C19 -0.7(10) . .
C16 C17 C18 N2 -0.8(13) . .
C16 C17 C18 C19 179.6(9) . .
C22 N3 C19 C20 -1.5(12) . .
Co1 N3 C19 C20 -177.6(7) . .
C22 N3 C19 C18 -179.7(7) . .
Co1 N3 C19 C18 4.2(9) . .
N2 C18 C19 C20 179.6(9) . .
C17 C18 C19 C20 -0.7(15) . .
N2 C18 C19 N3 -2.3(10) . .
C17 C18 C19 N3 177.3(9) . .
N3 C19 C20 C21 2.4(14) . .
C18 C19 C20 C21 -179.7(9) . .
C19 C20 C21 C23 -1.7(15) . .
C19 N3 C22 C23 -0.1(12) . .
Co1 N3 C22 C23 175.5(6) . .
C20 C21 C23 C22 0.3(14) . .
N3 C22 C23 C21 0.7(13) . .
C28 N4 C24 C25 -0.5(14) . .
Co1 N4 C24 C25 -179.8(7) . .
N4 C24 C25 C26 0.0(16) . .
C24 C25 C26 C27 0.8(17) . .
C25 C26 C27 C28 -1.1(17) . .
C24 N4 C28 C27 0.2(14) . .
Co1 N4 C28 C27 179.6(8) . .
C24 N4 C28 C29 -177.3(8) . .
Co1 N4 C28 C29 2.1(10) . .
C26 C27 C28 N4 0.7(16) . .
C26 C27 C28 C29 177.9(10) . .
C33 N5 C29 C30 -0.1(15) . .
Co1 N5 C29 C30 177.6(7) . .
C33 N5 C29 C28 -179.7(7) . .
Co1 N5 C29 C28 -2.1(10) . .
N4 C28 C29 N5 -0.1(11) . .
C27 C28 C29 N5 -177.5(9) . .
N4 C28 C29 C30 -179.7(9) . .
C27 C28 C29 C30 2.9(16) . .
N5 C29 C30 C31 1.2(14) . .
C28 C29 C30 C31 -179.2(9) . .
C29 C30 C31 C32 -2.0(16) . .
C30 C31 C32 C33 1.7(16) . .
C29 N5 C33 C32 -0.3(15) . .
Co1 N5 C33 C32 -177.9(7) . .
C29 N5 C33 C34 178.2(7) . .
Co1 N5 C33 C34 0.6(10) . .
C31 C32 C33 N5 -0.5(14) . .
C31 C32 C33 C34 -178.7(9) . .
C38 N6 C34 C35 0.2(13) . .
Co1 N6 C34 C35 -178.6(7) . .
C38 N6 C34 C33 -179.2(8) . .
Co1 N6 C34 C33 2.1(10) . .
N5 C33 C34 N6 -1.7(11) . .
C32 C33 C34 N6 176.6(9) . .
N5 C33 C34 C35 178.9(9) . .
C32 C33 C34 C35 -2.8(16) . .
N6 C34 C35 C36 -1.6(14) . .
C33 C34 C35 C36 177.7(9) . .
C34 C35 C36 C37 2.4(15) . .
C35 C36 C37 C38 -1.9(16) . .
C34 N6 C38 C37 0.4(13) . .
Co1 N6 C38 C37 179.0(7) . .
C36 C37 C38 N6 0.5(15) . .
